data_1571671
loop_
_publ_author_name
'Di, Tuo'
'Yoshida, Yukihiro'
'Otake, Ken-Ichi'
'Kitagawa, Susumu'
'Kitagawa, Hiroshi'

_publ_section_title
;
 Increased CO<sub>2</sub>/N<sub>2</sub> selectivity by stepwise
 fluorination in isoreticular ultramicroporous metal-organic frameworks.
;
_journal_issue 25
_journal_name_full 'Chemical science'
_journal_page_first 9641
_journal_page_last 9648
_journal_paper_doi 10.1039/d4sc01525h
_journal_volume 15
_journal_year 2024
_chemical_formula_sum 'C26 H27 F N2 O8 Zn2'
_chemical_formula_weight 645.23
_space_group_crystal_system tetragonal
_space_group_IT_number 140
_space_group_name_Hall '-I 4 2c'
_space_group_name_H-M_alt 'I 4/m c m'
_atom_sites_solution_hydrogens geom
_audit_creation_method SHELXL-2019/2
_audit_update_record
;
2024-03-01 deposited with the CCDC.	2024-05-16 downloaded from the CCDC.
;
_cell_angle_alpha 90
_cell_angle_beta 90
_cell_angle_gamma 90
_cell_formula_units_Z 4
_cell_length_a 15.4014(2)
_cell_length_b 15.4014(2)
_cell_length_c 19.1444(5)
_cell_measurement_reflns_used 7420
_cell_measurement_temperature 100(2)
_cell_measurement_theta_max 29.9340
_cell_measurement_theta_min 4.1450
_cell_volume 4541.11(14)
_computing_cell_refinement 'CrysAlisPro 1.171.39.20a (Rigaku OD, 2015)'
_computing_data_collection 'CrysAlisPro 1.171.39.20a (Rigaku OD, 2015)'
_computing_data_reduction 'CrysAlisPro 1.171.39.20a (Rigaku OD, 2015)'
_computing_structure_refinement 'SHELXL-2019/2 (Sheldrick, 2019)'
_computing_structure_solution 'SHELXT-2015 (Sheldrick, 2015)'
_diffrn_ambient_temperature 100(2)
_diffrn_measured_fraction_theta_full 0.995
_diffrn_measured_fraction_theta_max 0.856
_diffrn_measurement_device_type 'XtaLAB AFC12 (RINC): Kappa single'
_diffrn_measurement_method '\w scans'
_diffrn_radiation_type MoK\a
_diffrn_radiation_wavelength 0.71075
_diffrn_reflns_av_R_equivalents 0.0190
_diffrn_reflns_av_unetI/netI 0.0114
_diffrn_reflns_Laue_measured_fraction_full 0.995
_diffrn_reflns_Laue_measured_fraction_max 0.856
_diffrn_reflns_limit_h_max 20
_diffrn_reflns_limit_h_min -16
_diffrn_reflns_limit_k_max 16
_diffrn_reflns_limit_k_min -20
_diffrn_reflns_limit_l_max 22
_diffrn_reflns_limit_l_min -26
_diffrn_reflns_number 14304
_diffrn_reflns_point_group_measured_fraction_full 0.995
_diffrn_reflns_point_group_measured_fraction_max 0.856
_diffrn_reflns_theta_full 25.242
_diffrn_reflns_theta_max 29.998
_diffrn_reflns_theta_min 3.742
_diffrn_source 'Rotating-anode X-ray tube'
_exptl_absorpt_coefficient_mu 1.091
_exptl_absorpt_correction_T_max 1.00000
_exptl_absorpt_correction_T_min 0.68183
_exptl_absorpt_correction_type multi-scan
_exptl_crystal_colour colourless
_exptl_crystal_density_diffrn 0.944
_exptl_crystal_description block
_exptl_crystal_F_000 1320
_exptl_crystal_size_max 0.260
_exptl_crystal_size_mid 0.195
_exptl_crystal_size_min 0.151
_refine_diff_density_max 0.754
_refine_diff_density_min -0.378
_refine_diff_density_rms 0.083
_refine_ls_extinction_method none
_refine_ls_goodness_of_fit_ref 1.169
_refine_ls_hydrogen_treatment mixed
_refine_ls_matrix_type full
_refine_ls_number_parameters 107
_refine_ls_number_reflns 1538
_refine_ls_number_restraints 72
_refine_ls_restrained_S_all 1.162
_refine_ls_R_factor_all 0.0408
_refine_ls_R_factor_gt 0.0387
_refine_ls_shift/su_max 0.000
_refine_ls_shift/su_mean 0.000
_refine_ls_structure_factor_coef Fsqd
_refine_ls_weighting_details 'w=1/[\s^2^(Fo^2^)+(0.0601P)^2^+12.4497P] where P=(Fo^2^+2Fc^2^)/3'
_refine_ls_weighting_scheme calc
_refine_ls_wR_factor_gt 0.1226
_refine_ls_wR_factor_ref 0.1240
_reflns_Friedel_coverage 0.000
_reflns_number_gt 1405
_reflns_number_total 1538
_reflns_threshold_expression 'I > 2\s(I)'
_cod_data_source_file d4sc01525h2.cif
_cod_data_source_block DMOF-1F
_cod_depositor_comments 'Adding full bibliography for 1571671--1571672.cif.'
_cod_original_cell_volume 4541.11(18)
_cod_database_code 1571671
_shelx_shelxl_version_number 2019/2
_shelx_space_group_comment
;
The symmetry employed for this shelxl refinement is uniquely defined
by the following loop, which should always be used as a source of
symmetry information in preference to the above space-group names.
They are only intended as comments.
;

loop_
_space_group_symop_operation_xyz
'x, y, z'
'-x, -y, z'
'x, -y, z+1/2'
'-x, y, z+1/2'
'-y, x, z'
'y, -x, z'
'y, x, z+1/2'
'-y, -x, z+1/2'
'x+1/2, y+1/2, z+1/2'
'-x+1/2, -y+1/2, z+1/2'
'x+1/2, -y+1/2, z+1'
'-x+1/2, y+1/2, z+1'
'-y+1/2, x+1/2, z+1/2'
'y+1/2, -x+1/2, z+1/2'
'y+1/2, x+1/2, z+1'
'-y+1/2, -x+1/2, z+1'
'-x, -y, -z'
'x, y, -z'
'-x, y, -z-1/2'
'x, -y, -z-1/2'
'y, -x, -z'
'-y, x, -z'
'-y, -x, -z-1/2'
'y, x, -z-1/2'
'-x+1/2, -y+1/2, -z+1/2'
'x+1/2, y+1/2, -z+1/2'
'-x+1/2, y+1/2, -z'
'x+1/2, -y+1/2, -z'
'y+1/2, -x+1/2, -z+1/2'
'-y+1/2, x+1/2, -z+1/2'
'-y+1/2, -x+1/2, -z'
'y+1/2, x+1/2, -z'

loop_
_atom_site_label
_atom_site_type_symbol
_atom_site_fract_x
_atom_site_fract_y
_atom_site_fract_z
_atom_site_U_iso_or_equiv
_atom_site_adp_type
_atom_site_occupancy
_atom_site_site_symmetry_order
_atom_site_calc_flag
_atom_site_refinement_flags_posn
_atom_site_refinement_flags_adp
_atom_site_refinement_flags_occupancy
_atom_site_disorder_assembly
_atom_site_disorder_group
Zn1 Zn 0.500000 0.500000 0.67405(2) 0.01112(18) Uani 1 4 d S T P . .
O1 O 0.57654(11) 0.60532(10) 0.69395(8) 0.0226(3) Uani 1 1 d . . . . .
N1 N 0.500000 0.500000 0.56709(17) 0.0137(7) Uani 1 4 d DS T P . .
C1 C 0.61702(13) 0.61702(13) 0.750000 0.0166(5) Uani 1 2 d S T P A .
C2 C 0.68625(14) 0.68625(14) 0.750000 0.0194(6) Uani 1 2 d DS T P . .
C3 C 0.7333(4) 0.7028(4) 0.8089(2) 0.0401(14) Uani 0.5 1 d D . P A 1
H3 H 0.722356 0.670524 0.850273 0.048 Uiso 0.375 1 calc DR U P A 1
F1 F 0.7284(12) 0.6532(13) 0.8660(6) 0.075(5) Uani 0.125 1 d D U P B 2
C4 C 0.6713(3) 0.7650(3) 0.7850(2) 0.0276(9) Uani 0.5 1 d . . P A 2
C5 C 0.5850(4) 0.7821(4) 0.8224(3) 0.0455(15) Uani 0.5 1 d . . P A 2
H5A H 0.547218 0.731218 0.817647 0.055 Uiso 0.5 1 calc R U P A 2
H5B H 0.595980 0.793284 0.872015 0.055 Uiso 0.5 1 calc R U P A 2
H5C H 0.556512 0.832746 0.801504 0.055 Uiso 0.5 1 calc R U P A 2
C6A C 0.5888(5) 0.4839(11) 0.5401(4) 0.0174(16) Uani 0.25 1 d D U P C 1
H6A H 0.604(2) 0.4235(17) 0.545(4) 0.021 Uiso 0.25 1 d D U P D 1
H6B H 0.6311(8) 0.519(4) 0.564(3) 0.021 Uiso 0.25 1 d D U P E 1
C6B C 0.5578(9) 0.5692(8) 0.5400(4) 0.0156(14) Uani 0.25 1 d D U P C 2
H6C H 0.545(4) 0.6244(12) 0.562(3) 0.019 Uiso 0.25 1 d D U P F 2
H6D H 0.6182(8) 0.555(3) 0.549(4) 0.019 Uiso 0.25 1 d D U P G 2
C6C C 0.4702(10) 0.5847(5) 0.5400(4) 0.0160(15) Uani 0.25 1 d D U P C 3
H6E H 0.512(3) 0.6301(11) 0.550(4) 0.019 Uiso 0.25 1 d D U P H 3
H6F H 0.415(3) 0.601(3) 0.560(4) 0.019 Uiso 0.25 1 d D U P I 3

loop_
_atom_site_aniso_label
_atom_site_aniso_U_11
_atom_site_aniso_U_22
_atom_site_aniso_U_33
_atom_site_aniso_U_23
_atom_site_aniso_U_13
_atom_site_aniso_U_12
Zn1 0.0133(2) 0.0133(2) 0.0067(2) 0.000 0.000 0.000
O1 0.0273(8) 0.0234(8) 0.0170(7) 0.0011(6) -0.0023(6) -0.0098(6)
N1 0.0165(10) 0.0165(10) 0.0081(13) 0.000 0.000 0.000
C1 0.0162(8) 0.0162(8) 0.0173(12) -0.0008(7) 0.0008(7) -0.0025(10)
C2 0.0210(9) 0.0210(9) 0.0162(12) 0.0005(7) -0.0005(7) -0.0073(11)
C3 0.052(3) 0.052(3) 0.0164(18) 0.013(2) -0.011(2) -0.039(3)
F1 0.083(8) 0.080(8) 0.064(7) 0.020(7) -0.016(7) -0.048(7)
C4 0.026(2) 0.028(2) 0.029(2) -0.0057(18) 0.0063(18) -0.0069(18)
C5 0.035(3) 0.037(3) 0.064(4) -0.014(3) 0.017(3) -0.012(2)
C6A 0.018(3) 0.023(3) 0.011(2) 0.000(3) 0.000(2) 0.000(3)
C6B 0.020(3) 0.017(3) 0.010(2) -0.001(2) -0.001(2) -0.006(2)
C6C 0.022(3) 0.014(3) 0.012(2) 0.001(2) -0.001(3) 0.002(3)

loop_
_atom_type_symbol
_atom_type_description
_atom_type_scat_dispersion_real
_atom_type_scat_dispersion_imag
_atom_type_scat_source
C C 0.0033 0.0016 'International Tables Vol C Tables 4.2.6.8 and 6.1.1.4'
H H 0.0000 0.0000 'International Tables Vol C Tables 4.2.6.8 and 6.1.1.4'
F F 0.0171 0.0103 'International Tables Vol C Tables 4.2.6.8 and 6.1.1.4'
N N 0.0061 0.0033 'International Tables Vol C Tables 4.2.6.8 and 6.1.1.4'
O O 0.0106 0.0060 'International Tables Vol C Tables 4.2.6.8 and 6.1.1.4'
Zn Zn 0.2839 1.4301 'International Tables Vol C Tables 4.2.6.8 and 6.1.1.4'

loop_
_geom_angle_atom_site_label_1
_geom_angle_atom_site_label_2
_geom_angle_atom_site_label_3
_geom_angle
_geom_angle_site_symmetry_1
_geom_angle_site_symmetry_3
_geom_angle_publ_flag
O1 Zn1 O1 158.48(9) . 2_665 ?
O1 Zn1 O1 88.003(16) . 6_565 ?
O1 Zn1 O1 88.004(16) 2_665 6_565 ?
O1 Zn1 O1 88.003(16) . 5_655 ?
O1 Zn1 O1 88.004(16) 2_665 5_655 ?
O1 Zn1 O1 158.49(9) 6_565 5_655 ?
O1 Zn1 N1 100.76(4) . . ?
O1 Zn1 N1 100.76(4) 2_665 . ?
O1 Zn1 N1 100.76(4) 6_565 . ?
O1 Zn1 N1 100.76(4) 5_655 . ?
O1 Zn1 Zn1 79.24(4) . 19_657 ?
O1 Zn1 Zn1 79.24(4) 2_665 19_657 ?
O1 Zn1 Zn1 79.24(4) 6_565 19_657 ?
O1 Zn1 Zn1 79.24(4) 5_655 19_657 ?
N1 Zn1 Zn1 180.0 . 19_657 ?
C1 O1 Zn1 124.13(15) . . ?
C6C N1 C6C 82.9(2) . 5_655 ?
C6C N1 C6C 82.9(2) . 6_565 ?
C6C N1 C6C 138.9(7) 5_655 6_565 ?
C6C N1 C6C 82.9(2) 2_665 6_565 ?
C6C N1 C6B 28.8(4) . 5_655 ?
C6C N1 C6B 55.1(4) 5_655 5_655 ?
C6C N1 C6B 129.1(5) 2_665 5_655 ?
C6C N1 C6B 109.0(4) 6_565 5_655 ?
C6B N1 C6B 83.0(2) 2_665 5_655 ?
C6B N1 C6B 139.1(7) 2_665 . ?
C6B N1 C6B 83.0(2) 5_655 . ?
C6B N1 C6B 83.0(2) 6_565 . ?
C6A N1 C6A 83.1(2) . 6_565 ?
C6A N1 C6A 139.3(7) . 2_665 ?
C6A N1 C6A 83.0(2) 6_565 2_665 ?
C6C N1 C6A 27.7(4) . 5_655 ?
C6C N1 C6A 108.2(4) 5_655 5_655 ?
C6C N1 C6A 129.9(5) 2_665 5_655 ?
C6C N1 C6A 56.2(4) 6_565 5_655 ?
C6B N1 C6A 130.0(4) 2_665 5_655 ?
C6B N1 C6A 56.3(4) 5_655 5_655 ?
C6B N1 C6A 108.2(4) 6_565 5_655 ?
C6B N1 C6A 27.7(4) . 5_655 ?
C6A N1 C6A 83.0(2) . 5_655 ?
C6A N1 C6A 139.3(7) 6_565 5_655 ?
C6A N1 C6A 83.0(2) 2_665 5_655 ?
O1 C1 O1 126.1(3) . 24_557 ?
O1 C1 C2 116.95(14) . . ?
O1 C1 C2 116.95(14) 24_557 . ?
C3 C2 C3 119.0(4) . 24_557 ?
C3 C2 C4 88.0(3) . 24_557 ?
C3 C2 C4 62.1(4) 24_557 24_557 ?
C3 C2 C1 120.5(2) . . ?
C3 C2 C1 120.5(2) 24_557 . ?
C4 C2 C1 119.6(2) . . ?
C4 C2 C1 119.6(2) 24_557 . ?
C2 C3 C3 120.5(2) . 16_664 ?
C2 C3 H3 119.7 . . ?
C3 C3 H3 119.7 16_664 . ?
C4 C4 C2 119.6(2) 16_664 . ?
C4 C4 C5 119.4(3) 16_664 . ?
C2 C4 C5 120.9(4) . . ?
C4 C5 H5A 109.5 . . ?
C4 C5 H5B 109.5 . . ?
H5A C5 H5B 109.5 . . ?
C4 C5 H5C 109.5 . . ?
H5A C5 H5C 109.5 . . ?
H5B C5 H5C 109.5 . . ?
N1 C6A C6A 110.4(3) . 18_556 ?
N1 C6A C6A 48.48(11) . 5_655 ?
C6A C6A C6A 90.002(1) 18_556 5_655 ?
N1 C6A C6A 48.48(11) . 6_565 ?
C6A C6A C6A 90.000(5) 18_556 6_565 ?
C6A C6A C6A 90.001(3) 5_655 6_565 ?
N1 C6A H6A 111.1(10) . . ?
C6A C6A H6A 95(5) 18_556 . ?
C6A C6A H6A 159.2(12) 5_655 . ?
C6A C6A H6A 70(2) 6_565 . ?
N1 C6A H6B 111.1(10) . . ?
C6A C6A H6B 119(4) 18_556 . ?
C6A C6A H6B 86(3) 5_655 . ?
C6A C6A H6B 151(3) 6_565 . ?
H6A C6A H6B 109.2(16) . . ?
N1 C6B C6B 110.5(3) . 18_556 ?
N1 C6B C6B 48.51(11) . 5_655 ?
C6B C6B C6B 90.001(5) 18_556 5_655 ?
N1 C6B C6B 48.51(11) . 6_565 ?
N1 C6B H6C 110.9(10) . . ?
C6B C6B H6C 116(4) 18_556 . ?
C6B C6B H6C 83(3) 5_655 . ?
C6B C6B H6C 153(3) 6_565 . ?
N1 C6B H6D 110.8(10) . . ?
C6B C6B H6D 100(4) 18_556 . ?
C6B C6B H6D 159.3(10) 5_655 . ?
C6B C6B H6D 72(2) 6_565 . ?
H6C C6B H6D 108.3(16) . . ?
N1 C6C C6C 110.6(3) . 18_556 ?
N1 C6C C6C 48.54(11) . 5_655 ?
C6C C6C C6C 90.000(4) 18_556 5_655 ?
N1 C6C C6C 48.54(11) . 6_565 ?
C6C C6C C6C 89.999(1) 18_556 6_565 ?
C6C C6C C6C 90.001(2) 5_655 6_565 ?
N1 C6C H6E 111.4(10) . . ?
C6C C6C H6E 101(5) 18_556 . ?
C6C C6C H6E 159.9(12) 5_655 . ?
C6C C6C H6E 73(3) 6_565 . ?
N1 C6C H6F 111.4(10) . . ?
C6C C6C H6F 114(4) 18_556 . ?
C6C C6C H6F 82(3) 5_655 . ?
C6C C6C H6F 155(3) 6_565 . ?
H6E C6C H6F 108.3(15) . . ?

loop_
_geom_bond_atom_site_label_1
_geom_bond_atom_site_label_2
_geom_bond_distance
_geom_bond_site_symmetry_2
_geom_bond_publ_flag
Zn1 O1 2.0410(15) . ?
Zn1 O1 2.0411(15) 2_665 ?
Zn1 O1 2.0411(15) 6_565 ?
Zn1 O1 2.0411(15) 5_655 ?
Zn1 N1 2.048(3) . ?
Zn1 Zn1 2.9081(8) 19_657 ?
O1 C1 1.2541(19) . ?
N1 C6C 1.477(6) . ?
N1 C6C 1.477(6) 5_655 ?
N1 C6C 1.477(6) 2_665 ?
N1 C6C 1.477(6) 6_565 ?
N1 C6B 1.482(6) 2_665 ?
N1 C6B 1.482(6) 5_655 ?
N1 C6B 1.482(6) 6_565 ?
N1 C6B 1.482(6) . ?
N1 C6A 1.483(7) . ?
N1 C6A 1.483(7) 6_565 ?
N1 C6A 1.483(7) 2_665 ?
N1 C6A 1.483(7) 5_655 ?
C1 C2 1.508(4) . ?
C2 C3 1.365(4) . ?
C2 C3 1.365(4) 24_557 ?
C2 C4 1.404(5) . ?
C2 C4 1.404(5) 24_557 ?
C3 C3 1.391(9) 16_664 ?
C3 H3 0.9500 . ?
C4 C4 1.388(9) 16_664 ?
C4 C5 1.533(7) . ?
C5 H5A 0.9800 . ?
C5 H5B 0.9800 . ?
C5 H5C 0.9800 . ?
C6A C6A 1.537(16) 18_556 ?
C6A C6A 1.967(10) 5_655 ?
C6A C6A 1.967(10) 6_565 ?
C6A H6A 0.965(10) . ?
C6A H6B 0.965(10) . ?
C6B C6B 1.533(16) 18_556 ?
C6B C6B 1.964(9) 5_655 ?
C6B C6B 1.964(9) 6_565 ?
C6B H6C 0.969(10) . ?
C6B H6D 0.970(10) . ?
C6C C6C 1.532(15) 18_556 ?
C6C C6C 1.956(9) 5_655 ?
C6C C6C 1.956(9) 6_565 ?
C6C H6E 0.968(10) . ?
C6C H6F 0.969(10) . ?

loop_
_geom_torsion_atom_site_label_1
_geom_torsion_atom_site_label_2
_geom_torsion_atom_site_label_3
_geom_torsion_atom_site_label_4
_geom_torsion
_geom_torsion_site_symmetry_1
_geom_torsion_site_symmetry_2
_geom_torsion_site_symmetry_3
_geom_torsion_site_symmetry_4
_geom_torsion_publ_flag
Zn1 O1 C1 O1 -13.97(8) . . . 24_557 ?
Zn1 O1 C1 C2 166.03(8) . . . . ?
O1 C1 C2 C3 -179.9(4) . . . . ?
O1 C1 C2 C3 0.1(4) 24_557 . . . ?
O1 C1 C2 C3 0.1(4) . . . 24_557 ?
O1 C1 C2 C3 -179.9(4) 24_557 . . 24_557 ?
O1 C1 C2 C4 107.0(2) . . . . ?
O1 C1 C2 C4 -73.0(2) 24_557 . . . ?
O1 C1 C2 C4 -73.0(2) . . . 24_557 ?
O1 C1 C2 C4 107.0(2) 24_557 . . 24_557 ?
C3 C2 C3 C3 0.000(1) 24_557 . . 16_664 ?
C1 C2 C3 C3 180.000(1) . . . 16_664 ?
C4 C2 C4 C4 0.004(1) 24_557 . . 16_664 ?
C1 C2 C4 C4 180.002(0) . . . 16_664 ?
C4 C2 C4 C5 179.2(5) 24_557 . . . ?
C1 C2 C4 C5 -0.8(5) . . . . ?
C6A N1 C6A C6A 70.8(3) 6_565 . . 18_556 ?
C6A N1 C6A C6A -0.003(3) 2_665 . . 18_556 ?
C6A N1 C6A C6A -70.8(3) 5_655 . . 18_556 ?
C6A N1 C6A C6A 141.6(6) 6_565 . . 5_655 ?
C6A N1 C6A C6A 70.8(3) 2_665 . . 5_655 ?
C6A N1 C6A C6A -70.8(3) 2_665 . . 6_565 ?
C6A N1 C6A C6A -141.6(6) 5_655 . . 6_565 ?
C6B N1 C6B C6B -0.004(1) 2_665 . . 18_556 ?
C6B N1 C6B C6B -70.7(3) 5_655 . . 18_556 ?
C6B N1 C6B C6B 70.7(3) 6_565 . . 18_556 ?
C6B N1 C6B C6B 70.7(3) 2_665 . . 5_655 ?
C6B N1 C6B C6B 141.5(5) 6_565 . . 5_655 ?
C6B N1 C6B C6B -70.7(3) 2_665 . . 6_565 ?
C6B N1 C6B C6B -141.5(5) 5_655 . . 6_565 ?
C6C N1 C6C C6C -70.7(3) 5_655 . . 18_556 ?
C6C N1 C6C C6C -0.002(5) 2_665 . . 18_556 ?
C6C N1 C6C C6C 70.7(3) 6_565 . . 18_556 ?
C6C N1 C6C C6C 70.7(3) 2_665 . . 5_655 ?
C6C N1 C6C C6C 141.3(5) 6_565 . . 5_655 ?
C6C N1 C6C C6C -141.3(5) 5_655 . . 6_565 ?
C6C N1 C6C C6C -70.7(3) 2_665 . . 6_565 ?
